data_4342621
loop_
_publ_author_name
'Han, Jing'
'Nishihara, Sadafumi'
'Inoue, Katsuya'
'Kurmoo, Mohamedally'

_publ_section_title
;
 High Magnetic Hardness for the Canted Antiferromagnetic, Ferroelectric,
 and Ferroelastic Layered Perovskite-like (C2H5NH3)2[Fe(II)Cl4].
;
_journal_issue 6
_journal_name_full 'Inorganic chemistry'
_journal_page_first 2866
_journal_page_last 2874
_journal_paper_doi 10.1021/ic5030229
_journal_volume 54
_journal_year 2015
_chemical_formula_moiety 'Cl4 Fe, C4 N2 H16'
_chemical_formula_sum 'C4 H16 Cl4 Fe N2'
_chemical_formula_weight 289.84
_chemical_name_systematic
; 
 ? 
;
_space_group_IT_number 139
_symmetry_cell_setting tatragonal
_symmetry_space_group_name_Hall '-I 4 2'
_symmetry_space_group_name_H-M 'I 4/m m m'
_atom_sites_solution_hydrogens geom
_atom_sites_solution_primary direct
_atom_sites_solution_secondary difmap
_audit_creation_method SHELXL-97
_cell_angle_alpha 90.00
_cell_angle_beta 90.00
_cell_angle_gamma 90.00
_cell_formula_units_Z 2
_cell_length_a 5.2023(17)
_cell_length_b 5.2023(17)
_cell_length_c 21.933(7)
_cell_measurement_reflns_used 1649
_cell_measurement_temperature 383(2)
_cell_measurement_theta_max 28.74
_cell_measurement_theta_min 1.86
_cell_volume 593.6(3)
_computing_cell_refinement 'APEX2 (Bruker AXS, 2006)'
_computing_data_collection 'APEX2 (Bruker AXS, 2006)'
_computing_data_reduction 'SAINT (Bruker AXS, 2004)'
_computing_structure_refinement 'SHELXL-97 (Sheldrick, 1997)'
_computing_structure_solution 'SHELXS-97 (Sheldrick, 1990)'
_diffrn_ambient_temperature 383(2)
_diffrn_measured_fraction_theta_full 1.000
_diffrn_measured_fraction_theta_max 0.970
_diffrn_measurement_device_type 'phi and omega scans'
_diffrn_radiation_monochromator 'Bruker APEXII CCD area detector'
_diffrn_radiation_source 'Bruker TXS fine-focus rotating anode'
_diffrn_radiation_type MoK\a
_diffrn_radiation_wavelength 0.71073
_diffrn_reflns_av_R_equivalents 0.0572
_diffrn_reflns_av_sigmaI/netI 0.0471
_diffrn_reflns_limit_h_max 4
_diffrn_reflns_limit_h_min -6
_diffrn_reflns_limit_k_max 6
_diffrn_reflns_limit_k_min -6
_diffrn_reflns_limit_l_max 23
_diffrn_reflns_limit_l_min -29
_diffrn_reflns_number 1649
_diffrn_reflns_theta_full 25.00
_diffrn_reflns_theta_max 28.74
_diffrn_reflns_theta_min 1.86
_exptl_absorpt_coefficient_mu 2.122
_exptl_absorpt_correction_T_max 0.9588
_exptl_absorpt_correction_T_min 0.4841
_exptl_absorpt_correction_type multi-scan
_exptl_absorpt_process_details 'SADABS Sheldrick 1996'
_exptl_crystal_colour 'pale yellow'
_exptl_crystal_density_diffrn 1.622
_exptl_crystal_density_method 'not measured'
_exptl_crystal_description Plate
_exptl_crystal_F_000 296
_exptl_crystal_size_max 0.40
_exptl_crystal_size_mid 0.20
_exptl_crystal_size_min 0.02
_refine_diff_density_max 0.907
_refine_diff_density_min -0.719
_refine_diff_density_rms 0.182
_refine_ls_extinction_method none
_refine_ls_goodness_of_fit_ref 1.200
_refine_ls_hydrogen_treatment mixed
_refine_ls_matrix_type full
_refine_ls_number_parameters 21
_refine_ls_number_reflns 262
_refine_ls_number_restraints 0
_refine_ls_restrained_S_all 1.200
_refine_ls_R_factor_all 0.0627
_refine_ls_R_factor_gt 0.0614
_refine_ls_shift/su_max 0.000
_refine_ls_shift/su_mean 0.000
_refine_ls_structure_factor_coef Fsqd
_refine_ls_weighting_details 'calc w=1/[\s^2^(Fo^2^)+(0.1067P)^2^+0.3173P] where P=(Fo^2^+2Fc^2^)/3'
_refine_ls_weighting_scheme calc
_refine_ls_wR_factor_gt 0.1552
_refine_ls_wR_factor_ref 0.1575
_reflns_number_gt 242
_reflns_number_total 262
_reflns_threshold_expression >2sigma(I)
_cod_data_source_file ic5030229_si_008.cif
_cod_data_source_block E383
_cod_depositor_comments 'Adding full bibliography for 4342617--4342626.cif.'
_cod_original_sg_symbol_H-M I4/mmm
_cod_database_code 4342621

loop_
_symmetry_equiv_pos_as_xyz
'x, y, z'
'-x, -y, z'
'x, -y, -z'
'-x, y, -z'
'-y, -x, -z'
'y, x, -z'
'y, -x, z'
'-y, x, z'
'x+1/2, y+1/2, z+1/2'
'-x+1/2, -y+1/2, z+1/2'
'x+1/2, -y+1/2, -z+1/2'
'-x+1/2, y+1/2, -z+1/2'
'-y+1/2, -x+1/2, -z+1/2'
'y+1/2, x+1/2, -z+1/2'
'y+1/2, -x+1/2, z+1/2'
'-y+1/2, x+1/2, z+1/2'
'-x, -y, -z'
'x, y, -z'
'-x, y, z'
'x, -y, z'
'y, x, z'
'-y, -x, z'
'-y, x, -z'
'y, -x, -z'
'-x+1/2, -y+1/2, -z+1/2'
'x+1/2, y+1/2, -z+1/2'
'-x+1/2, y+1/2, z+1/2'
'x+1/2, -y+1/2, z+1/2'
'y+1/2, x+1/2, z+1/2'
'-y+1/2, -x+1/2, z+1/2'
'-y+1/2, x+1/2, -z+1/2'
'y+1/2, -x+1/2, -z+1/2'

loop_
_atom_site_label
_atom_site_type_symbol
_atom_site_fract_x
_atom_site_fract_y
_atom_site_fract_z
_atom_site_U_iso_or_equiv
_atom_site_adp_type
_atom_site_occupancy
_atom_site_symmetry_multiplicity
_atom_site_calc_flag
_atom_site_refinement_flags
Fe1 Fe 1.0000 0.0000 0.0000 0.0360(6) Uani 1 16 d S
Cl2 Cl 0.5000 0.0000 0.0000 0.0570(7) Uani 1 8 d S
Cl1 Cl 1.0000 0.0000 -0.10842(10) 0.0766(9) Uani 1 8 d S
N1 N 0.5000 0.5000 0.0993(4) 0.065(2) Uani 1 8 d S
C2 C 0.5000 0.5000 0.221(4) 0.39(4) Uani 1 8 d S
C1 C 0.5000 0.406(5) 0.1589(8) 0.076(9) Uani 0.25 2 d SP

loop_
_atom_site_aniso_label
_atom_site_aniso_U_11
_atom_site_aniso_U_22
_atom_site_aniso_U_33
_atom_site_aniso_U_23
_atom_site_aniso_U_13
_atom_site_aniso_U_12
Fe1 0.0335(6) 0.0335(6) 0.0409(9) 0.000 0.000 0.000
Cl2 0.0315(9) 0.0443(11) 0.0952(17) 0.000 0.000 0.000
Cl1 0.0943(13) 0.0943(13) 0.0412(12) 0.000 0.000 0.000
N1 0.070(3) 0.070(3) 0.055(4) 0.000 0.000 0.000
C2 0.30(5) 0.30(5) 0.57(11) 0.000 0.000 0.000
C1 0.12(2) 0.056(9) 0.052(6) 0.010(7) 0.000 0.000

loop_
_atom_type_symbol
_atom_type_description
_atom_type_scat_dispersion_real
_atom_type_scat_dispersion_imag
_atom_type_scat_source
C C 0.0033 0.0016 'International Tables Vol C Tables 4.2.6.8 and 6.1.1.4'
H H 0.0000 0.0000 'International Tables Vol C Tables 4.2.6.8 and 6.1.1.4'
N N 0.0061 0.0033 'International Tables Vol C Tables 4.2.6.8 and 6.1.1.4'
Cl Cl 0.1484 0.1585 'International Tables Vol C Tables 4.2.6.8 and 6.1.1.4'
Fe Fe 0.3463 0.8444 'International Tables Vol C Tables 4.2.6.8 and 6.1.1.4'

loop_
_geom_angle_atom_site_label_1
_geom_angle_atom_site_label_2
_geom_angle_atom_site_label_3
_geom_angle
_geom_angle_site_symmetry_1
_geom_angle_site_symmetry_3
Cl1 Fe1 Cl1 180.0 . 17_755
Cl1 Fe1 Cl2 90.0 . .
Cl1 Fe1 Cl2 90.0 17_755 .
Cl1 Fe1 Cl2 90.0 . 1_655
Cl1 Fe1 Cl2 90.0 17_755 1_655
Cl2 Fe1 Cl2 180.0 . 1_655
Cl1 Fe1 Cl2 90.0 . 5_655
Cl1 Fe1 Cl2 90.0 17_755 5_655
Cl2 Fe1 Cl2 90.0 . 5_655
Cl2 Fe1 Cl2 90.0 1_655 5_655
Cl1 Fe1 Cl2 90.0 . 5_665
Cl1 Fe1 Cl2 90.0 17_755 5_665
Cl2 Fe1 Cl2 90.0 . 5_665
Cl2 Fe1 Cl2 90.0 1_655 5_665
Cl2 Fe1 Cl2 180.0 5_655 5_665
Fe1 Cl2 Fe1 180.0 1_455 .
C1 N1 C1 28.7(13) . 22_665
C1 N1 C1 41(2) . 2_665
C1 N1 C1 28.7(13) 22_665 2_665
C1 N1 C1 28.7(13) . 21
C1 N1 C1 41(2) 22_665 21
C1 N1 C1 28.7(13) 2_665 21
C1 C2 C1 40(3) 21 22_665
C1 C2 C1 28(2) 21 2_665
C1 C2 C1 28(2) 22_665 2_665
C1 C2 C1 28(2) 21 .
C1 C2 C1 28(2) 22_665 .
C1 C2 C1 40(3) 2_665 .
C1 C1 C1 90.001(11) 22_665 21
C1 C1 C1 45.001(8) 22_665 2_665
C1 C1 C1 45.001(8) 21 2_665
C1 C1 N1 75.7(7) 22_665 .
C1 C1 N1 75.7(7) 21 .
C1 C1 N1 69.5(10) 2_665 .
C1 C1 C2 76.1(11) 22_665 .
C1 C1 C2 76.1(11) 21 .
C1 C1 C2 70.2(16) 2_665 .
N1 C1 C2 140(2) . .

loop_
_geom_bond_atom_site_label_1
_geom_bond_atom_site_label_2
_geom_bond_distance
_geom_bond_site_symmetry_2
Fe1 Cl1 2.378(2) .
Fe1 Cl1 2.378(2) 17_755
Fe1 Cl2 2.6011(9) .
Fe1 Cl2 2.6011(9) 1_655
Fe1 Cl2 2.6011(9) 5_655
Fe1 Cl2 2.6011(9) 5_665
Cl2 Fe1 2.6011(9) 1_455
N1 C1 1.395(19) .
N1 C1 1.395(19) 22_665
N1 C1 1.395(19) 2_665
N1 C1 1.395(19) 21
C2 C1 1.44(8) 21
C2 C1 1.44(8) 22_665
C2 C1 1.44(8) 2_665
C2 C1 1.44(8) .
C1 C1 0.69(3) 22_665
C1 C1 0.69(3) 21
C1 C1 0.98(5) 2_665

loop_
_geom_torsion_atom_site_label_1
_geom_torsion_atom_site_label_2
_geom_torsion_atom_site_label_3
_geom_torsion_atom_site_label_4
_geom_torsion
_geom_torsion_site_symmetry_1
_geom_torsion_site_symmetry_4
Cl1 Fe1 Cl2 Fe1 0.0 . 1_455
Cl1 Fe1 Cl2 Fe1 180.0 17_755 1_455
Cl2 Fe1 Cl2 Fe1 0.0 1_655 1_455
Cl2 Fe1 Cl2 Fe1 -90.0 5_655 1_455
Cl2 Fe1 Cl2 Fe1 90.0 5_665 1_455
C1 N1 C1 C1 -46.87(18) 2_665 22_665
C1 N1 C1 C1 -93.7(4) 21 22_665
C1 N1 C1 C1 93.7(4) 22_665 21
C1 N1 C1 C1 46.87(19) 2_665 21
C1 N1 C1 C1 46.87(18) 22_665 2_665
C1 N1 C1 C1 -46.87(18) 21 2_665
C1 N1 C1 C2 46.87(18) 22_665 .
C1 N1 C1 C2 0.000(7) 2_665 .
C1 N1 C1 C2 -46.87(18) 21 .
C1 C2 C1 C1 93.5(6) 21 22_665
C1 C2 C1 C1 46.7(3) 2_665 22_665
C1 C2 C1 C1 -93.5(6) 22_665 21
C1 C2 C1 C1 -46.7(3) 2_665 21
C1 C2 C1 C1 46.7(3) 21 2_665
C1 C2 C1 C1 -46.7(3) 22_665 2_665
C1 C2 C1 N1 46.7(3) 21 .
C1 C2 C1 N1 -46.7(3) 22_665 .
C1 C2 C1 N1 0.000(6) 2_665 .
